data_2203758
loop_
_publ_author_name
'Kazak, Canan'
'Yilmaz, Veysel T.'
'Goker, Hakan'
'Kus, Canan'

_publ_section_title
;
 1-<i>n</i>-Butyl-2-(4'-fluorophenyl)-1<i>H</i>-benzimidazole-6-carbonitrile
;
_journal_issue 6
_journal_name_full 'Acta Crystallographica Section E'
_journal_page_first m819
_journal_page_last m821
_journal_paper_doi 10.1107/S1600536804011468
_journal_volume 60
_journal_year 2004
_chemical_formula_iupac 'C18 H16 F N3'
_chemical_formula_moiety 'C18 H16 F N3'
_chemical_formula_sum 'C18 H16 F N3'
_chemical_formula_weight 293.34
_chemical_name_systematic
;
1-n-Butyl-2-(4'-fluorophenyl)-1H-benzimidazole-6-carbonitrile
;
_space_group_IT_number 29
_symmetry_cell_setting orthorhombic
_symmetry_space_group_name_Hall 'P 2c -2ac'
_symmetry_space_group_name_H-M 'P c a 21'
_atom_sites_solution_hydrogens geom
_atom_sites_solution_primary direct
_atom_sites_solution_secondary difmap
_audit_creation_method SHELXL-97
_cell_angle_alpha 90.00
_cell_angle_beta 90.00
_cell_angle_gamma 90.00
_cell_formula_units_Z 8
_cell_length_a 18.0843(5)
_cell_length_b 8.1980(14)
_cell_length_c 21.4690(12)
_cell_measurement_reflns_used 15369
_cell_measurement_temperature 293(2)
_cell_measurement_theta_max 24.72
_cell_measurement_theta_min 0.00
_cell_volume 3182.9(6)
_computing_cell_refinement X-AREA
_computing_data_collection 'X-AREA (Stoe & Cie, 2002)'
_computing_data_reduction X-RED
_computing_molecular_graphics 'ORTEP-3 (Farrugia, 1997)'
_computing_publication_material SHELXL97
_computing_structure_refinement 'SHELXL97 (Sheldrick, 1997)'
_computing_structure_solution 'SHELXS97 (Sheldrick, 1997)'
_diffrn_ambient_temperature 293(2)
_diffrn_detector_area_resol_mean 6.67
_diffrn_measured_fraction_theta_full 1.000
_diffrn_measured_fraction_theta_max 1.000
_diffrn_measurement_device_type 'Stoe IPDS-2'
_diffrn_measurement_method 'rotation method'
_diffrn_radiation_monochromator graphite
_diffrn_radiation_source 'fine-focus sealed tube'
_diffrn_radiation_type MoK\a
_diffrn_radiation_wavelength 0.71073
_diffrn_reflns_av_R_equivalents 0.1173
_diffrn_reflns_av_sigmaI/netI 0.0532
_diffrn_reflns_limit_h_max 22
_diffrn_reflns_limit_h_min -22
_diffrn_reflns_limit_k_max 9
_diffrn_reflns_limit_k_min -10
_diffrn_reflns_limit_l_max 26
_diffrn_reflns_limit_l_min -26
_diffrn_reflns_number 43476
_diffrn_reflns_theta_full 26.00
_diffrn_reflns_theta_max 26.00
_diffrn_reflns_theta_min 1.90
_diffrn_standards_decay_% 0
_diffrn_standards_interval_count 0
_diffrn_standards_number 0
_exptl_absorpt_coefficient_mu 0.082
_exptl_absorpt_correction_type none
_exptl_crystal_colour colourless
_exptl_crystal_density_diffrn 1.224
_exptl_crystal_density_method 'not measured'
_exptl_crystal_description needle
_exptl_crystal_F_000 1232
_exptl_crystal_size_max 0.40
_exptl_crystal_size_mid 0.32
_exptl_crystal_size_min 0.06
_refine_diff_density_max 0.118
_refine_diff_density_min -0.129
_refine_ls_extinction_coef 0.0088(7)
_refine_ls_extinction_method SHELXL97
_refine_ls_goodness_of_fit_ref 0.800
_refine_ls_hydrogen_treatment constr
_refine_ls_matrix_type full
_refine_ls_number_parameters 398
_refine_ls_number_reflns 3216
_refine_ls_number_restraints 1
_refine_ls_restrained_S_all 0.800
_refine_ls_R_factor_all 0.0678
_refine_ls_R_factor_gt 0.0360
_refine_ls_shift/su_max 0.000
_refine_ls_shift/su_mean 0.000
_refine_ls_structure_factor_coef Fsqd
_refine_ls_weighting_details 'calc w = 1/[\s^2^(Fo^2^)+(0.0453P)^2^] where P = (Fo^2^+2Fc^2^)/3'
_refine_ls_weighting_scheme calc
_refine_ls_wR_factor_gt 0.0761
_refine_ls_wR_factor_ref 0.0830
_reflns_number_gt 1791
_reflns_number_total 3216
_reflns_threshold_expression I>2\s(I)
_cod_data_source_file hb6041.cif
_cod_data_source_block I
_cod_database_code 2203758
_cod_database_fobs_code 2203758

loop_
_symmetry_equiv_pos_as_xyz
'x, y, z'
'-x, -y, z+1/2'
'-x+1/2, y, z+1/2'
'x+1/2, -y, z'

loop_
_atom_site_label
_atom_site_fract_x
_atom_site_fract_y
_atom_site_fract_z
_atom_site_U_iso_or_equiv
_atom_site_adp_type
_atom_site_calc_flag
_atom_site_refinement_flags
_atom_site_occupancy
_atom_site_type_symbol
C1 0.3412(2) 0.5615(5) 0.40277(18) 0.0909(11) Uani d . 1 C
C2 0.29766(18) 0.5376(4) 0.45344(18) 0.0792(10) Uani d . 1 C
H2 0.2520 0.4861 0.4501 0.095 Uiso calc R 1 H
C3 0.32353(17) 0.5923(4) 0.51020(15) 0.0679(8) Uani d . 1 C
H3 0.2949 0.5776 0.5457 0.081 Uiso calc R 1 H
C4 0.39113(16) 0.6684(3) 0.51491(15) 0.0603(7) Uani d . 1 C
C5 0.43275(19) 0.6911(4) 0.46130(16) 0.0781(9) Uani d . 1 C
H5 0.4783 0.7434 0.4638 0.094 Uiso calc R 1 H
C6 0.4075(2) 0.6375(5) 0.40480(18) 0.0959(11) Uani d . 1 C
H6 0.4353 0.6528 0.3688 0.115 Uiso calc R 1 H
C7 0.42458(16) 0.7184(4) 0.57460(15) 0.0602(8) Uani d . 1 C
C8 0.43849(16) 0.8131(3) 0.67057(16) 0.0638(8) Uani d . 1 C
C9 0.50630(17) 0.7679(4) 0.64452(14) 0.0653(8) Uani d . 1 C
C10 0.57082(18) 0.7838(4) 0.67894(17) 0.0835(10) Uani d . 1 C
H10 0.6163 0.7526 0.6626 0.100 Uiso calc R 1 H
C11 0.56518(19) 0.8475(5) 0.73818(18) 0.0919(11) Uani d . 1 C
H11 0.6077 0.8616 0.7619 0.110 Uiso calc R 1 H
C12 0.49732(19) 0.8909(4) 0.76282(16) 0.0810(10) Uani d . 1 C
C13 0.43207(17) 0.8765(4) 0.72975(17) 0.0740(9) Uani d . 1 C
H13 0.3867 0.9075 0.7464 0.089 Uiso calc R 1 H
C14 0.4949(3) 0.9546(6) 0.8252(2) 0.1018(14) Uani d . 1 C
C15 0.30898(16) 0.8288(3) 0.62937(16) 0.0670(8) Uani d . 1 C
H15A 0.2888 0.8357 0.5876 0.080 Uiso calc R 1 H
H15B 0.3068 0.9371 0.6474 0.080 Uiso calc R 1 H
C16 0.26067(16) 0.7175(4) 0.66714(17) 0.0720(8) Uani d . 1 C
H16A 0.2815 0.7030 0.7084 0.086 Uiso calc R 1 H
H16B 0.2576 0.6114 0.6473 0.086 Uiso calc R 1 H
C17 0.1839(2) 0.7928(6) 0.6720(2) 0.1055(13) Uani d . 1 C
H17A 0.1879 0.8953 0.6943 0.127 Uiso calc R 1 H
H17B 0.1663 0.8171 0.6304 0.127 Uiso calc R 1 H
C18 0.1297(2) 0.6926(7) 0.7029(3) 0.158(2) Uani d . 1 C
H18A 0.0831 0.7487 0.7038 0.236 Uiso calc R 1 H
H18B 0.1456 0.6705 0.7447 0.236 Uiso calc R 1 H
H18C 0.1242 0.5917 0.6807 0.236 Uiso calc R 1 H
C19 0.3988(2) 0.4066(5) 0.78792(18) 0.0909(11) Uani d . 1 C
C20 0.3320(2) 0.3348(5) 0.78398(18) 0.0951(12) Uani d . 1 C
H20 0.3032 0.3197 0.8194 0.114 Uiso calc R 1 H
C21 0.30728(18) 0.2842(4) 0.72655(16) 0.0783(9) Uani d . 1 C
H21 0.2612 0.2346 0.7232 0.094 Uiso calc R 1 H
C22 0.35040(16) 0.3062(3) 0.67339(15) 0.0617(8) Uani d . 1 C
C23 0.41843(18) 0.3805(4) 0.67997(16) 0.0722(9) Uani d . 1 C
H23 0.4482 0.3955 0.6451 0.087 Uiso calc R 1 H
C24 0.4433(2) 0.4332(5) 0.7379(2) 0.0850(10) Uani d . 1 C
H24 0.4888 0.4849 0.7423 0.102 Uiso calc R 1 H
C25 0.31826(16) 0.2571(4) 0.61356(15) 0.0604(8) Uani d . 1 C
C26 0.23740(17) 0.2053(4) 0.54360(14) 0.0641(8) Uani d . 1 C
C27 0.17301(17) 0.1892(4) 0.50853(16) 0.0743(9) Uani d . 1 C
H27 0.1276 0.2236 0.5240 0.089 Uiso calc R 1 H
C28 0.1788(2) 0.1208(5) 0.45023(17) 0.0853(10) Uani d . 1 C
H28 0.1367 0.1086 0.4258 0.102 Uiso calc R 1 H
C29 0.2480(2) 0.0687(4) 0.42705(16) 0.0771(9) Uani d . 1 C
C30 0.31247(18) 0.0856(4) 0.46036(16) 0.0721(9) Uani d . 1 C
H30 0.3580 0.0526 0.4446 0.087 Uiso calc R 1 H
C31 0.30538(15) 0.1551(3) 0.51898(15) 0.0616(7) Uani d . 1 C
C32 0.2502(3) -0.0032(5) 0.3654(2) 0.0985(13) Uani d . 1 C
C33 0.43569(15) 0.1455(4) 0.55998(16) 0.0648(8) Uani d . 1 C
H33A 0.4394 0.0385 0.5409 0.078 Uiso calc R 1 H
H33B 0.4564 0.1378 0.6016 0.078 Uiso calc R 1 H
C34 0.48100(15) 0.2650(4) 0.52244(17) 0.0669(8) Uani d . 1 C
H34A 0.4597 0.2768 0.4812 0.080 Uiso calc R 1 H
H34B 0.4802 0.3710 0.5426 0.080 Uiso calc R 1 H
C35 0.55920(17) 0.2064(5) 0.5170(2) 0.0969(12) Uani d . 1 C
H35A 0.5786 0.1880 0.5585 0.116 Uiso calc R 1 H
H35B 0.5591 0.1024 0.4954 0.116 Uiso calc R 1 H
C36 0.6100(2) 0.3198(7) 0.4834(3) 0.158(2) Uani d . 1 C
H36A 0.6587 0.2733 0.4819 0.236 Uiso calc R 1 H
H36B 0.6118 0.4223 0.5050 0.236 Uiso calc R 1 H
H36C 0.5922 0.3368 0.4418 0.236 Uiso calc R 1 H
N1 0.49616(14) 0.7082(3) 0.58477(12) 0.0676(7) Uani d . 1 N
N2 0.38608(13) 0.7801(3) 0.62497(12) 0.0611(6) Uani d . 1 N
N3 0.4943(2) 1.0041(6) 0.8751(2) 0.1309(16) Uani d . 1 N
N4 0.24691(13) 0.2693(3) 0.60257(12) 0.0650(7) Uani d . 1 N
N5 0.35738(13) 0.1906(3) 0.56479(12) 0.0613(6) Uani d . 1 N
N6 0.2498(3) -0.0585(6) 0.3172(2) 0.1410(15) Uani d . 1 N
F1 0.31626(15) 0.5032(4) 0.34690(13) 0.1398(11) Uani d . 1 F
F2 0.42337(15) 0.4596(4) 0.84456(14) 0.1372(10) Uani d . 1 F

loop_
_atom_site_aniso_label
_atom_site_aniso_U_11
_atom_site_aniso_U_22
_atom_site_aniso_U_33
_atom_site_aniso_U_12
_atom_site_aniso_U_13
_atom_site_aniso_U_23
C1 0.089(3) 0.117(3) 0.067(3) -0.018(2) -0.006(2) -0.002(2)
C2 0.067(2) 0.096(3) 0.074(3) -0.0098(18) -0.001(2) 0.005(2)
C3 0.0635(19) 0.072(2) 0.068(2) -0.0047(15) 0.0065(16) 0.0051(17)
C4 0.0628(18) 0.0559(18) 0.0621(19) -0.0010(14) 0.0053(16) 0.0066(15)
C5 0.071(2) 0.095(2) 0.068(2) -0.0126(18) 0.0089(18) 0.004(2)
C6 0.093(3) 0.133(3) 0.062(2) -0.022(2) 0.012(2) -0.002(2)
C7 0.0590(19) 0.0564(18) 0.065(2) -0.0046(15) 0.0097(16) 0.0027(15)
C8 0.0635(19) 0.0615(19) 0.067(2) -0.0058(15) 0.0093(17) -0.0015(17)
C9 0.058(2) 0.073(2) 0.065(2) -0.0064(15) 0.0104(15) -0.0016(16)
C10 0.060(2) 0.113(3) 0.077(2) -0.0174(18) 0.0088(18) -0.014(2)
C11 0.073(2) 0.125(3) 0.078(2) -0.021(2) 0.005(2) -0.017(2)
C12 0.070(2) 0.099(3) 0.074(2) -0.0165(19) 0.0116(19) -0.0189(19)
C13 0.071(2) 0.076(2) 0.074(2) -0.0082(16) 0.0207(18) -0.0089(18)
C14 0.099(3) 0.122(3) 0.085(4) -0.031(3) 0.007(3) -0.026(3)
C15 0.065(2) 0.0583(19) 0.078(2) 0.0082(15) 0.0058(17) 0.0032(16)
C16 0.0579(18) 0.083(2) 0.076(2) -0.0005(16) 0.0135(16) -0.0017(19)
C17 0.069(2) 0.156(4) 0.091(3) 0.000(2) 0.010(2) 0.004(3)
C18 0.092(3) 0.198(6) 0.183(5) -0.033(3) 0.036(4) 0.015(5)
C19 0.097(3) 0.113(3) 0.063(3) 0.014(3) -0.013(2) -0.012(2)
C20 0.088(3) 0.130(3) 0.067(3) 0.005(2) 0.008(2) -0.005(2)
C21 0.069(2) 0.098(3) 0.068(2) -0.0014(17) 0.0107(18) 0.0025(19)
C22 0.0609(18) 0.0591(18) 0.065(2) 0.0041(15) 0.0058(16) 0.0038(16)
C23 0.071(2) 0.076(2) 0.069(2) -0.0035(17) 0.0016(17) 0.0030(18)
C24 0.074(2) 0.091(3) 0.091(3) 0.0001(19) -0.012(2) -0.006(2)
C25 0.062(2) 0.0577(18) 0.061(2) -0.0029(16) 0.0133(17) 0.0030(15)
C26 0.0589(19) 0.069(2) 0.065(2) -0.0079(15) 0.0081(15) 0.0049(16)
C27 0.0607(19) 0.090(2) 0.072(2) -0.0086(16) 0.0056(17) 0.0017(19)
C28 0.076(2) 0.108(3) 0.072(2) -0.016(2) -0.0049(19) 0.003(2)
C29 0.089(2) 0.084(2) 0.059(2) -0.005(2) 0.0031(19) 0.0002(18)
C30 0.078(2) 0.072(2) 0.066(2) 0.0032(16) 0.0106(18) 0.0026(17)
C31 0.0617(19) 0.0607(18) 0.0626(19) -0.0015(14) 0.0081(16) 0.0075(16)
C32 0.110(3) 0.106(3) 0.080(4) 0.005(3) 0.000(3) -0.007(3)
C33 0.0559(19) 0.0642(19) 0.074(2) 0.0112(14) 0.0066(15) 0.0062(16)
C34 0.0583(17) 0.0713(19) 0.071(2) 0.0043(15) 0.0084(16) 0.0067(17)
C35 0.063(2) 0.116(3) 0.112(3) 0.007(2) 0.013(2) 0.012(3)
C36 0.087(3) 0.156(5) 0.230(7) -0.012(3) 0.067(4) 0.032(4)
N1 0.0612(16) 0.0771(18) 0.0643(17) -0.0045(13) 0.0086(13) -0.0026(14)
N2 0.0543(15) 0.0631(14) 0.0657(16) 0.0032(12) 0.0110(13) 0.0021(13)
N3 0.132(3) 0.164(4) 0.097(4) -0.044(3) 0.019(2) -0.049(3)
N4 0.0541(15) 0.0749(16) 0.0660(18) -0.0038(13) 0.0100(12) 0.0026(14)
N5 0.0544(14) 0.0685(16) 0.0610(15) 0.0056(12) 0.0079(12) 0.0046(13)
N6 0.180(4) 0.165(4) 0.078(3) 0.032(3) -0.015(3) -0.036(3)
F1 0.131(2) 0.215(3) 0.0735(19) -0.0524(18) -0.0074(17) -0.0214(15)
F2 0.133(2) 0.192(3) 0.086(2) 0.0002(18) -0.0240(17) -0.0340(18)

loop_
_atom_type_symbol
_atom_type_description
_atom_type_scat_dispersion_real
_atom_type_scat_dispersion_imag
_atom_type_scat_source
C C 0.0033 0.0000 'International Tables Vol C Tables 4.2.6.8 and 6.1.1.4'
H H 0.0000 0.0000 'International Tables Vol C Tables 4.2.6.8 and 6.1.1.4'
N N 0.0061 0.0000 'International Tables Vol C Tables 4.2.6.8 and 6.1.1.4'
F F 0.0171 0.0000 'International Tables Vol C Tables 4.2.6.8 and 6.1.1.4'

loop_
_geom_angle_atom_site_label_1
_geom_angle_atom_site_label_2
_geom_angle_atom_site_label_3
_geom_angle
_geom_angle_publ_flag
C6 C1 C2 123.7(4) ?
C6 C1 F1 118.8(4) ?
C2 C1 F1 117.5(4) ?
C1 C2 C3 117.7(3) ?
C1 C2 H2 121.2 ?
C3 C2 H2 121.2 ?
C4 C3 C2 120.9(3) ?
C4 C3 H3 119.6 ?
C2 C3 H3 119.6 ?
C3 C4 C5 118.8(3) ?
C3 C4 C7 123.6(3) ?
C5 C4 C7 117.4(3) ?
C6 C5 C4 120.7(3) ?
C6 C5 H5 119.6 ?
C4 C5 H5 119.6 ?
C1 C6 C5 118.2(4) ?
C1 C6 H6 120.9 ?
C5 C6 H6 120.9 ?
N1 C7 N2 112.9(3) yes
N1 C7 C4 122.0(3) yes
N2 C7 C4 125.1(3) ?
C13 C8 N2 131.8(3) ?
C13 C8 C9 122.9(3) ?
N2 C8 C9 105.4(3) yes
N1 C9 C10 129.6(3) ?
N1 C9 C8 110.4(3) ?
C10 C9 C8 120.0(3) ?
C11 C10 C9 117.7(3) ?
C11 C10 H10 121.2 ?
C9 C10 H10 121.2 ?
C10 C11 C12 121.1(3) ?
C10 C11 H11 119.5 ?
C12 C11 H11 119.5 ?
C13 C12 C11 122.6(3) ?
C13 C12 C14 118.9(3) ?
C11 C12 C14 118.5(3) ?
C8 C13 C12 115.7(3) ?
C8 C13 H13 122.1 ?
C12 C13 H13 122.1 ?
N3 C14 C12 178.6(6) yes
N2 C15 C16 115.3(2) ?
N2 C15 H15A 108.5 ?
C16 C15 H15A 108.5 ?
N2 C15 H15B 108.5 ?
C16 C15 H15B 108.5 ?
H15A C15 H15B 107.5 ?
C15 C16 C17 108.7(3) ?
C15 C16 H16A 109.9 ?
C17 C16 H16A 109.9 ?
C15 C16 H16B 109.9 ?
C17 C16 H16B 109.9 ?
H16A C16 H16B 108.3 ?
C18 C17 C16 114.9(4) ?
C18 C17 H17A 108.5 ?
C16 C17 H17A 108.5 ?
C18 C17 H17B 108.5 ?
C16 C17 H17B 108.5 ?
H17A C17 H17B 107.5 ?
C17 C18 H18A 109.5 ?
C17 C18 H18B 109.5 ?
H18A C18 H18B 109.5 ?
C17 C18 H18C 109.5 ?
H18A C18 H18C 109.5 ?
H18B C18 H18C 109.5 ?
C20 C19 C24 123.5(4) ?
C20 C19 F2 119.1(4) ?
C24 C19 F2 117.4(4) ?
C19 C20 C21 118.7(4) ?
C19 C20 H20 120.6 ?
C21 C20 H20 120.6 ?
C20 C21 C22 120.8(3) ?
C20 C21 H21 119.6 ?
C22 C21 H21 119.6 ?
C23 C22 C21 118.2(3) ?
C23 C22 C25 124.4(3) ?
C21 C22 C25 117.4(3) ?
C22 C23 C24 121.1(3) ?
C22 C23 H23 119.4 ?
C24 C23 H23 119.4 ?
C19 C24 C23 117.7(3) ?
C19 C24 H24 121.2 ?
C23 C24 H24 121.2 ?
N4 C25 N5 113.4(3) yes
N4 C25 C22 121.7(3) ?
N5 C25 C22 124.9(3) ?
N4 C26 C27 129.5(3) ?
N4 C26 C31 110.4(3) ?
C27 C26 C31 120.1(3) ?
C28 C27 C26 117.8(3) ?
C28 C27 H27 121.1 ?
C26 C27 H27 121.1 ?
C27 C28 C29 120.7(3) ?
C27 C28 H28 119.6 ?
C29 C28 H28 119.6 ?
C30 C29 C28 122.5(3) ?
C30 C29 C32 119.5(4) ?
C28 C29 C32 118.0(4) ?
C29 C30 C31 115.8(3) ?
C29 C30 H30 122.1 ?
C31 C30 H30 122.1 ?
C30 C31 N5 131.7(3) ?
C30 C31 C26 123.0(3) ?
N5 C31 C26 105.4(3) yes
N6 C32 C29 178.0(6) yes
N5 C33 C34 113.4(2) ?
N5 C33 H33A 108.9 ?
C34 C33 H33A 108.9 ?
N5 C33 H33B 108.9 ?
C34 C33 H33B 108.9 ?
H33A C33 H33B 107.7 ?
C35 C34 C33 110.2(3) ?
C35 C34 H34A 109.6 ?
C33 C34 H34A 109.6 ?
C35 C34 H34B 109.6 ?
C33 C34 H34B 109.6 ?
H34A C34 H34B 108.1 ?
C36 C35 C34 114.8(4) ?
C36 C35 H35A 108.6 ?
C34 C35 H35A 108.6 ?
C36 C35 H35B 108.6 ?
C34 C35 H35B 108.6 ?
H35A C35 H35B 107.6 ?
C35 C36 H36A 109.5 ?
C35 C36 H36B 109.5 ?
H36A C36 H36B 109.5 ?
C35 C36 H36C 109.5 ?
H36A C36 H36C 109.5 ?
H36B C36 H36C 109.5 ?
C7 N1 C9 105.2(3) yes
C7 N2 C8 106.2(2) yes
C7 N2 C15 129.4(3) ?
C8 N2 C15 123.7(3) ?
C25 N4 C26 104.9(3) yes
C25 N5 C31 105.9(2) ?
C25 N5 C33 130.5(3) ?
C31 N5 C33 123.3(3) yes

loop_
_geom_bond_atom_site_label_1
_geom_bond_atom_site_label_2
_geom_bond_distance
_geom_bond_publ_flag
C1 C6 1.353(5) ?
C1 C2 1.357(5) ?
C1 F1 1.367(5) ?
C2 C3 1.380(5) ?
C2 H2 0.9300 ?
C3 C4 1.376(4) ?
C3 H3 0.9300 ?
C4 C5 1.388(4) ?
C4 C7 1.475(4) ?
C5 C6 1.368(5) ?
C5 H5 0.9300 ?
C6 H6 0.9300 ?
C7 N1 1.315(4) yes
C7 N2 1.382(4) yes
C8 C13 1.377(4) ?
C8 N2 1.389(4) yes
C8 C9 1.398(4) ?
C9 N1 1.385(4) yes
C9 C10 1.387(4) ?
C10 C11 1.379(5) ?
C10 H10 0.9300 ?
C11 C12 1.383(5) ?
C11 H11 0.9300 ?
C12 C13 1.382(5) ?
C12 C14 1.438(6) ?
C13 H13 0.9300 ?
C14 N3 1.145(5) yes
C15 N2 1.453(4) ?
C15 C16 1.501(4) ?
C15 H15A 0.9700 ?
C15 H15B 0.9700 ?
C16 C17 1.523(5) ?
C16 H16A 0.9700 ?
C16 H16B 0.9700 ?
C17 C18 1.440(5) ?
C17 H17A 0.9700 ?
C17 H17B 0.9700 ?
C18 H18A 0.9600 ?
C18 H18B 0.9600 ?
C18 H18C 0.9600 ?
C19 C20 1.346(6) ?
C19 C24 1.359(6) ?
C19 F2 1.365(5) ?
C20 C21 1.376(5) ?
C20 H20 0.9300 ?
C21 C22 1.394(4) ?
C21 H21 0.9300 ?
C22 C23 1.380(4) ?
C22 C25 1.466(4) ?
C23 C24 1.392(5) ?
C23 H23 0.9300 ?
C24 H24 0.9300 ?
C25 N4 1.316(3) yes
C25 N5 1.376(4) yes
C26 N4 1.381(4) yes
C26 C27 1.393(4) ?
C26 C31 1.400(4) ?
C27 C28 1.376(5) ?
C27 H27 0.9300 ?
C28 C29 1.413(5) ?
C28 H28 0.9300 ?
C29 C30 1.375(5) ?
C29 C32 1.450(6) ?
C30 C31 1.387(4) ?
C30 H30 0.9300 ?
C31 N5 1.391(4) yes
C32 N6 1.129(5) yes
C33 N5 1.467(3) ?
C33 C34 1.511(4) ?
C33 H33A 0.9700 ?
C33 H33B 0.9700 ?
C34 C35 1.498(4) ?
C34 H34A 0.9700 ?
C34 H34B 0.9700 ?
C35 C36 1.492(6) ?
C35 H35A 0.9700 ?
C35 H35B 0.9700 ?
C36 H36A 0.9600 ?
C36 H36B 0.9600 ?
C36 H36C 0.9600 ?

loop_
_cod_related_entry_id
_cod_related_entry_database
_cod_related_entry_code
1 ChemSpider 24732939
